data_4346289
loop_
_publ_author_name
'Wang, Rongming'
'Liu, Xiaobin'
'Qi, Dongdong'
'Xu, Yuwen'
'Zhang, Liangliang'
'Liu, Xiaoqing'
'Jiang, Jianzhuang'
'Dai, Fangna'
'Xiao, Xin'
'Sun, Daofeng'

_publ_section_title
;
 A Zn Metal-Organic Framework with High Stability and Sorption Selectivity
 for CO2.
;
_journal_issue 22
_journal_name_full 'Inorganic chemistry'
_journal_page_first 10587
_journal_page_last 10592
_journal_paper_doi 10.1021/acs.inorgchem.5b01232
_journal_volume 54
_journal_year 2015
_chemical_formula_moiety 'C11 H7 N O6 Zn'
_chemical_formula_sum 'C11 H7 N O6 Zn'
_chemical_formula_weight 314.55
_space_group_crystal_system monoclinic
_space_group_IT_number 13
_space_group_name_Hall '-P 2yac'
_space_group_name_H-M_alt 'P 1 2/n 1'
_atom_sites_solution_hydrogens geom
_atom_sites_solution_primary direct
_atom_sites_solution_secondary difmap
_audit_creation_date 2015-03-12
_audit_creation_method
;
Olex2 1.2
(compiled 2015.01.26 svn.r3150 for OlexSys, GUI svn.r4998)
;
_cell_angle_alpha 90.00
_cell_angle_beta 105.047(9)
_cell_angle_gamma 90.00
_cell_formula_units_Z 4
_cell_length_a 8.6956(8)
_cell_length_b 14.1289(9)
_cell_length_c 10.9783(8)
_cell_measurement_temperature 293(2)
_cell_volume 1302.54(18)
_computing_molecular_graphics 'Olex2 (Dolomanov et al., 2009)'
_computing_publication_material 'Olex2 (Dolomanov et al., 2009)'
_computing_structure_refinement 'XL (Sheldrick, 2008)'
_computing_structure_solution 'SHELXS-97 (Sheldrick, 1990)'
_diffrn_ambient_temperature 293(2)
_diffrn_measured_fraction_theta_full 0.997
_diffrn_measured_fraction_theta_max 0.997
_diffrn_radiation_monochromator graphite
_diffrn_radiation_type MoK\a
_diffrn_radiation_wavelength 0.71000
_diffrn_reflns_av_R_equivalents 0.0424
_diffrn_reflns_av_unetI/netI 0.0511
_diffrn_reflns_limit_h_max 5
_diffrn_reflns_limit_h_min -10
_diffrn_reflns_limit_k_max 15
_diffrn_reflns_limit_k_min -17
_diffrn_reflns_limit_l_max 13
_diffrn_reflns_limit_l_min -13
_diffrn_reflns_number 5731
_diffrn_reflns_theta_full 26.33
_diffrn_reflns_theta_max 26.33
_diffrn_reflns_theta_min 2.82
_diffrn_source 'fine-focus sealed tube'
_exptl_absorpt_coefficient_mu 1.906
_exptl_absorpt_correction_T_max 0.8323
_exptl_absorpt_correction_T_min 0.7897
_exptl_crystal_colour colorless
_exptl_crystal_density_diffrn 1.604
_exptl_crystal_density_method 'not measured'
_exptl_crystal_description stick
_exptl_crystal_F_000 632
_exptl_crystal_size_max 0.13
_exptl_crystal_size_mid 0.12
_exptl_crystal_size_min 0.1
_platon_squeeze_details
;
;
_refine_diff_density_max 2.023
_refine_diff_density_min -0.854
_refine_diff_density_rms 0.199
_refine_ls_extinction_method none
_refine_ls_goodness_of_fit_ref 1.101
_refine_ls_hydrogen_treatment constr
_refine_ls_matrix_type full
_refine_ls_number_parameters 195
_refine_ls_number_reflns 2660
_refine_ls_number_restraints 84
_refine_ls_restrained_S_all 1.102
_refine_ls_R_factor_all 0.0780
_refine_ls_R_factor_gt 0.0692
_refine_ls_shift/su_max 0.000
_refine_ls_shift/su_mean 0.000
_refine_ls_structure_factor_coef Fsqd
_refine_ls_weighting_details 'calc w=1/[\s^2^(Fo^2^)+(0.1477P)^2^+4.5415P] where P=(Fo^2^+2Fc^2^)/3'
_refine_ls_weighting_scheme calc
_refine_ls_wR_factor_gt 0.2286
_refine_ls_wR_factor_ref 0.2411
_reflns_number_gt 2206
_reflns_number_total 2660
_reflns_threshold_expression >2sigma(I)
_cod_data_source_file ic5b01232_si_002.cif
_cod_data_source_block exp_2331-sr
_cod_original_cell_volume 1302.54(17)
_cod_database_code 4346289
_olex2_refinement_description
;
1. Fixed Uiso
 At 1.2 times of:
  All C(H) groups
2. Uiso/Uaniso restraints and constraints
C1 \\sim C2 \\sim C3 \\sim C4 \\sim C5 \\sim C6 \\sim C7 \\sim C8 \\sim C9
\\sim C10 \\sim C11A \\sim C11B \\sim C12A \\sim C12B: within 1.7A with sigma
of 0.005 and sigma for terminal atoms of 0.001
3. Others
 Sof(C12B)=Sof(H12B)=1-FVAR(1)
 Sof(C12A)=Sof(H12A)=FVAR(1)
 Sof(C11B)=Sof(H11B)=1-FVAR(2)
 Sof(C11A)=Sof(H11A)=FVAR(2)
4.a Ternary CH refined with riding coordinates:
 C2(H2), C3(H3), C5(H5)
4.b Aromatic/amide H refined with riding coordinates:
 C7(H7), C8(H8), C11A(H11A), C11B(H11B), C12A(H12A), C12B(H12B)
;
_olex2_submission_special_instructions 'No special instructions were received'

loop_
_space_group_symop_id
_space_group_symop_operation_xyz
1 'x, y, z'
2 '-x+1/2, y, -z+1/2'
3 '-x, -y, -z'
4 'x-1/2, -y, z-1/2'

loop_
_atom_site_label
_atom_site_type_symbol
_atom_site_fract_x
_atom_site_fract_y
_atom_site_fract_z
_atom_site_U_iso_or_equiv
_atom_site_adp_type
_atom_site_occupancy
_atom_site_calc_flag
_atom_site_disorder_group
_atom_site_site_symmetry_order
_atom_site_refinement_flags_posn
_atom_site_refinement_flags_adp
_atom_site_refinement_flags_occupancy
Zn1 Zn 0.2500 0.34127(6) 0.2500 0.0209(3) Uani 1 d . 2 S T P
Zn2 Zn 0.2500 0.55020(5) 0.2500 0.0161(3) Uani 1 d . 2 S T P
O1 O 0.2644(5) 0.3681(3) 0.4327(4) 0.0318(10) Uani 1 d . 1 . . .
O2 O 0.2066(5) 0.5219(3) 0.4217(4) 0.0303(9) Uani 1 d . 1 . . .
O3 O -0.0050(5) 0.3658(3) 0.2173(4) 0.0299(9) Uani 1 d . 1 . . .
O4 O 0.4811(4) 0.5180(3) 0.3299(4) 0.0266(9) Uani 1 d . 1 . . .
O5 O 0.0259(8) 0.2685(5) 0.5676(6) 0.0728(19) Uani 1 d . 1 . . .
O6 O 0.2592(10) 0.1899(4) 0.6083(8) 0.083(2) Uani 1 d . 1 . . .
N1 N 0.2500 0.1969(5) 0.2500 0.0279(15) Uani 1 d . 2 S T P
N2 N 0.2500 0.6948(5) 0.2500 0.0248(14) Uani 1 d . 2 S T P
C1 C 0.2271(7) 0.4440(4) 0.4770(5) 0.0213(11) Uani 1 d . 1 . U .
C2 C 0.1978(7) 0.4418(3) 0.6100(5) 0.0195(10) Uani 1 d . 1 . U .
H2 H 0.0822 0.4416 0.5983 0.023 Uiso 1 calc . 1 R . .
C3 C 0.2623(7) 0.3515(4) 0.6814(5) 0.0259(11) Uani 1 d . 1 . U .
H3 H 0.3763 0.3462 0.6870 0.031 Uiso 1 calc . 1 R . .
C4 C 0.1762(9) 0.2636(5) 0.6140(6) 0.0400(14) Uani 1 d . 1 . U .
C5 C 0.2623(6) 0.5341(4) 0.6818(5) 0.0182(10) Uani 1 d . 1 . U .
H5 H 0.2007 0.5870 0.6357 0.022 Uiso 1 calc . 1 R . .
C6 C 0.4389(7) 0.5526(3) 0.6893(5) 0.0185(11) Uani 1 d . 1 . U .
C7 C 0.3317(10) 0.7440(5) 0.3492(7) 0.0469(16) Uani 1 d . 1 . U .
H7 H 0.3883 0.7110 0.4199 0.056 Uiso 1 calc . 1 R . .
C8 C 0.3366(12) 0.8399(5) 0.3522(8) 0.0523(17) Uani 1 d . 1 . U .
H8 H 0.3981 0.8711 0.4229 0.063 Uiso 1 calc . 1 R . .
C9 C 0.2500 0.8913(7) 0.2500 0.0410(18) Uani 1 d . 2 S TU P
C10 C 0.2500 0.9993(6) 0.2500 0.0415(17) Uani 1 d . 2 S TU P
C11A C 0.1143(19) 1.0494(7) 0.1972(15) 0.049(2) Uani 0.626(18) d 1 1 . U .
H11A H 0.0199 1.0178 0.1603 0.059 Uiso 0.626(18) calc 1 1 R . .
C11B C 0.202(3) 1.0451(12) 0.143(2) 0.048(2) Uani 0.374(18) d 2 1 . U .
H11B H 0.1670 1.0119 0.0680 0.058 Uiso 0.374(18) calc 2 1 R . .
C12A C 0.1184(17) 1.1495(8) 0.1993(14) 0.051(2) Uani 0.629(16) d 1 1 . U .
H12A H 0.0254 1.1828 0.1637 0.061 Uiso 0.629(16) calc 1 1 R . .
C12B C 0.204(3) 1.1452(13) 0.143(2) 0.049(3) Uani 0.371(16) d 2 1 . U .
H12B H 0.1716 1.1767 0.0663 0.059 Uiso 0.371(16) calc 2 1 R . .

loop_
_atom_site_aniso_label
_atom_site_aniso_U_11
_atom_site_aniso_U_22
_atom_site_aniso_U_33
_atom_site_aniso_U_23
_atom_site_aniso_U_13
_atom_site_aniso_U_12
Zn1 0.0338(6) 0.0159(5) 0.0157(5) 0.000 0.0111(4) 0.000
Zn2 0.0194(5) 0.0153(5) 0.0147(5) 0.000 0.0065(4) 0.000
O1 0.043(2) 0.039(2) 0.0177(18) -0.0069(17) 0.0144(17) -0.0011(19)
O2 0.034(2) 0.042(2) 0.0178(19) 0.0055(18) 0.0112(17) 0.006(2)
O3 0.031(2) 0.026(2) 0.035(2) 0.0056(17) 0.0135(18) 0.0066(17)
O4 0.0217(19) 0.030(2) 0.028(2) 0.0008(17) 0.0060(16) -0.0003(17)
O5 0.064(4) 0.085(4) 0.073(4) -0.037(4) 0.025(3) -0.038(3)
O6 0.110(6) 0.033(3) 0.119(6) -0.023(3) 0.053(5) -0.003(3)
N1 0.044(4) 0.014(3) 0.025(3) 0.000 0.008(3) 0.000
N2 0.033(4) 0.013(3) 0.030(3) 0.000 0.010(3) 0.000
C1 0.018(2) 0.033(3) 0.014(2) -0.0036(18) 0.0066(19) -0.0034(18)
C2 0.020(2) 0.028(2) 0.0131(19) -0.0029(16) 0.0077(17) -0.0042(16)
C3 0.032(2) 0.030(3) 0.021(2) -0.0070(19) 0.015(2) -0.008(2)
C4 0.052(3) 0.036(3) 0.038(3) -0.014(2) 0.021(3) -0.015(3)
C5 0.021(2) 0.025(2) 0.012(2) 0.0008(17) 0.0094(18) 0.0005(18)
C6 0.021(2) 0.024(3) 0.012(2) 0.0025(16) 0.0066(19) 0.0002(18)
C7 0.073(4) 0.022(3) 0.036(3) 0.000(2) -0.004(3) 0.002(3)
C8 0.073(4) 0.025(3) 0.046(3) -0.003(2) -0.008(3) 0.002(3)
C9 0.058(4) 0.017(3) 0.043(4) 0.000 0.004(3) 0.000
C10 0.058(4) 0.014(3) 0.048(4) 0.000 0.006(3) 0.000
C11A 0.060(4) 0.020(3) 0.059(4) -0.002(3) 0.002(4) -0.001(3)
C11B 0.064(5) 0.021(4) 0.053(4) -0.002(3) 0.003(4) -0.002(3)
C12A 0.060(5) 0.023(4) 0.061(5) 0.001(3) 0.002(4) 0.000(4)
C12B 0.066(5) 0.022(4) 0.053(5) 0.001(4) 0.002(4) -0.001(4)

loop_
_atom_type_symbol
_atom_type_description
_atom_type_scat_dispersion_real
_atom_type_scat_dispersion_imag
_atom_type_scat_source
C C 0.0033 0.0016 'International Tables Vol C Tables 4.2.6.8 and 6.1.1.4'
H H 0.0000 0.0000 'International Tables Vol C Tables 4.2.6.8 and 6.1.1.4'
N N 0.0061 0.0033 'International Tables Vol C Tables 4.2.6.8 and 6.1.1.4'
O O 0.0106 0.0060 'International Tables Vol C Tables 4.2.6.8 and 6.1.1.4'
Zn Zn 0.2839 1.4301 'International Tables Vol C Tables 4.2.6.8 and 6.1.1.4'

loop_
_geom_angle_atom_site_label_1
_geom_angle_atom_site_label_2
_geom_angle_atom_site_label_3
_geom_angle
_geom_angle_site_symmetry_1
_geom_angle_site_symmetry_3
O1 Zn1 Zn2 79.15(13) 2 .
O1 Zn1 Zn2 79.15(13) . .
O1 Zn1 O1 158.3(3) . 2
O1 Zn1 O3 90.48(17) 2 .
O1 Zn1 O3 90.48(17) . 2
O1 Zn1 O3 86.09(17) 2 2
O1 Zn1 O3 86.09(17) . .
O1 Zn1 N1 100.85(13) 2 .
O1 Zn1 N1 100.85(13) . .
O3 Zn1 Zn2 80.86(11) 2 .
O3 Zn1 Zn2 80.86(11) . .
O3 Zn1 O3 161.7(2) 2 .
N1 Zn1 Zn2 180.0 . .
N1 Zn1 O3 99.14(11) . .
N1 Zn1 O3 99.14(11) . 2
O2 Zn2 Zn1 78.79(14) 2 .
O2 Zn2 Zn1 78.79(14) . .
O2 Zn2 O2 157.6(3) 2 .
O4 Zn2 Zn1 77.01(12) . .
O4 Zn2 Zn1 77.01(12) 2 .
O4 Zn2 O2 87.53(16) 2 2
O4 Zn2 O2 87.46(17) . 2
O4 Zn2 O2 87.53(16) . .
O4 Zn2 O2 87.46(17) 2 .
O4 Zn2 O4 154.0(2) 2 .
O4 Zn2 N2 102.99(12) 2 .
O4 Zn2 N2 102.99(12) . .
N2 Zn2 Zn1 180.000(1) . .
N2 Zn2 O2 101.21(14) . .
N2 Zn2 O2 101.21(14) . 2
C1 O1 Zn1 126.3(4) . .
C1 O2 Zn2 125.5(4) . .
C6 O3 Zn1 119.9(4) 4_565 .
C6 O4 Zn2 129.2(4) 3_666 .
C12A N1 Zn1 120.5(6) 1_545 .
C12A N1 Zn1 120.5(6) 2_545 .
C12A N1 C12A 118.9(12) 1_545 2_545
C12A N1 C12B 47.8(11) 1_545 1_545
C12A N1 C12B 97.1(11) 2_545 1_545
C12A N1 C12B 97.1(11) 1_545 2_545
C12A N1 C12B 47.8(11) 2_545 2_545
C12B N1 Zn1 122.7(9) 1_545 .
C12B N1 Zn1 122.7(9) 2_545 .
C12B N1 C12B 114.7(18) 1_545 2_545
C7 N2 Zn2 121.5(4) . .
C7 N2 Zn2 121.5(4) 2 .
C7 N2 C7 117.0(8) . 2
O1 C1 C2 118.1(5) . .
O2 C1 O1 125.8(5) . .
O2 C1 C2 116.0(5) . .
C1 C2 C5 109.7(4) . .
C3 C2 C1 111.9(4) . .
C3 C2 C5 113.9(5) . .
C2 C3 C3 111.6(4) . 2_556
C2 C3 C4 111.1(5) . .
C4 C3 C3 106.9(4) . 2_556
O5 C4 O6 123.9(7) . .
O5 C4 C3 118.0(6) . .
O6 C4 C3 118.1(7) . .
C2 C5 C5 111.4(3) . 2_556
C6 C5 C2 113.2(4) . .
C6 C5 C5 109.3(5) . 2_556
O3 C6 O4 124.6(5) 4_666 3_666
O3 C6 C5 119.1(5) 4_666 .
O4 C6 C5 116.2(4) 3_666 .
N2 C7 C8 123.3(7) . .
C7 C8 C9 119.8(7) . .
C8 C9 C8 116.7(9) 2 .
C8 C9 C10 121.6(4) 2 .
C8 C9 C10 121.6(4) . .
C11A C10 C9 121.1(6) 2 .
C11A C10 C9 121.1(6) . .
C11A C10 C11A 117.7(12) 2 .
C11B C10 C9 119.7(9) . .
C11B C10 C9 119.7(9) 2 .
C11B C10 C11A 99.4(12) 2 .
C11B C10 C11A 47.6(13) . .
C11B C10 C11A 47.6(13) 2 2
C11B C10 C11A 99.4(12) . 2
C11B C10 C11B 120.7(18) 2 .
C10 C11A C12A 119.7(12) . .
C10 C11B C12B 120(2) . .
N1 C12A C11A 122.0(12) 1_565 .
N1 C12B C11B 122.6(19) 1_565 .

loop_
_geom_bond_atom_site_label_1
_geom_bond_atom_site_label_2
_geom_bond_distance
_geom_bond_site_symmetry_2
Zn1 Zn2 2.9520(12) .
Zn1 O1 2.013(4) .
Zn1 O1 2.013(4) 2
Zn1 O3 2.180(4) .
Zn1 O3 2.180(4) 2
Zn1 N1 2.040(7) .
Zn2 O2 2.055(4) 2
Zn2 O2 2.055(4) .
Zn2 O4 2.024(4) .
Zn2 O4 2.024(4) 2
Zn2 N2 2.043(7) .
O1 C1 1.254(7) .
O2 C1 1.248(7) .
O3 C6 1.259(6) 4_565
O4 C6 1.265(6) 3_666
O5 C4 1.275(10) .
O6 C4 1.278(9) .
N1 C12A 1.318(13) 1_545
N1 C12A 1.318(13) 2_545
N1 C12B 1.35(2) 1_545
N1 C12B 1.35(2) 2_545
N2 C7 1.331(7) 2
N2 C7 1.331(7) .
C1 C2 1.546(7) .
C2 C3 1.527(8) .
C2 C5 1.552(7) .
C3 C3 1.575(11) 2_556
C3 C4 1.536(8) .
C5 C5 1.567(10) 2_556
C5 C6 1.539(8) .
C6 O3 1.259(6) 4_666
C6 O4 1.265(6) 3_666
C7 C8 1.356(9) .
C8 C9 1.384(9) .
C9 C8 1.384(9) 2
C9 C10 1.525(14) .
C10 C11A 1.369(14) .
C10 C11A 1.369(14) 2
C10 C11B 1.31(2) 2
C10 C11B 1.31(2) .
C11A C12A 1.415(14) .
C11B C12B 1.42(2) .
C12A N1 1.318(13) 1_565
C12B N1 1.35(2) 1_565

loop_
_platon_squeeze_void_nr
_platon_squeeze_void_average_x
_platon_squeeze_void_average_y
_platon_squeeze_void_average_z
_platon_squeeze_void_volume
_platon_squeeze_void_count_electrons
_platon_squeeze_void_content
1 -0.076 1.000 0.424 237 39 ' '
